data_7101644
loop_
_publ_author_name
'Davies, Robert P'
'Hornauer, Stefan'
'White, Andrew J P'

_publ_section_title
;
 Models for the reactive states of homocuprates: syntheses, structures
 and reactivities of [Cu2Li2Mes4] and [Cu3LiMes4].
;
_journal_issue 3
_journal_name_full 'Chemical communications (Cambridge, England)'
_journal_page_first 304
_journal_page_last 306
_journal_paper_doi 10.1039/b612554a
_journal_year 2007
_chemical_formula_sum 'C36 H44 Cu2 Li2'
_chemical_formula_weight 617.67
_chemical_name_systematic
;
?
;
_space_group_IT_number 14
_symmetry_cell_setting monoclinic
_symmetry_space_group_name_Hall '-P 2yn'
_symmetry_space_group_name_H-M 'P 1 21/n 1'
_atom_sites_solution_hydrogens geom
_atom_sites_solution_primary direct
_atom_sites_solution_secondary difmap
_audit_creation_method SHELXL-97
_cell_angle_alpha 90.00
_cell_angle_beta 106.459(5)
_cell_angle_gamma 90.00
_cell_formula_units_Z 2
_cell_length_a 13.3359(7)
_cell_length_b 8.6156(5)
_cell_length_c 14.4588(7)
_cell_measurement_temperature 173(2)
_cell_measurement_theta_max 32.6851
_cell_measurement_theta_min 3.8608
_cell_volume 1593.19(15)
_computing_cell_refinement 'CrysAlis RED, Oxford Diffraction Ltd'
_computing_data_collection 'CrysAlis CCD, Oxford Diffraction Ltd'
_computing_data_reduction 'CrysAlis RED, Oxford Diffraction Ltd'
_computing_molecular_graphics 'Bruker SHELXTL'
_computing_publication_material 'Bruker SHELXTL'
_computing_structure_refinement 'SHELXL-97 (Sheldrick, 1997)'
_computing_structure_solution 'SHELXS-97 (Sheldrick, 1990)'
_diffrn_ambient_temperature 173(2)
_diffrn_detector_area_resol_mean 15.9863
_diffrn_measured_fraction_theta_full 0.943
_diffrn_measured_fraction_theta_max 0.943
_diffrn_measurement_device_type 'OD Xcalibur 3'
_diffrn_measurement_method \w
_diffrn_radiation_monochromator graphite
_diffrn_radiation_source 'Enhance (Mo) X-ray Source'
_diffrn_radiation_type MoK\a
_diffrn_radiation_wavelength 0.71073
_diffrn_reflns_av_R_equivalents 0.0276
_diffrn_reflns_av_sigmaI/netI 0.0421
_diffrn_reflns_limit_h_max 17
_diffrn_reflns_limit_h_min -20
_diffrn_reflns_limit_k_max 12
_diffrn_reflns_limit_k_min -12
_diffrn_reflns_limit_l_max 22
_diffrn_reflns_limit_l_min -16
_diffrn_reflns_number 16796
_diffrn_reflns_theta_full 32.67
_diffrn_reflns_theta_max 32.67
_diffrn_reflns_theta_min 3.91
_exptl_absorpt_coefficient_mu 1.357
_exptl_absorpt_correction_T_max 0.92551
_exptl_absorpt_correction_T_min 0.81333
_exptl_absorpt_correction_type 'numeric analytical'
_exptl_crystal_colour Colourless
_exptl_crystal_density_diffrn 1.288
_exptl_crystal_density_method 'not measured'
_exptl_crystal_description plates
_exptl_crystal_F_000 648
_exptl_crystal_size_max 0.20
_exptl_crystal_size_mid 0.12
_exptl_crystal_size_min 0.06
_refine_diff_density_max 0.928
_refine_diff_density_min -0.367
_refine_diff_density_rms 0.070
_refine_ls_extinction_method none
_refine_ls_goodness_of_fit_ref 0.951
_refine_ls_hydrogen_treatment mixed
_refine_ls_matrix_type full
_refine_ls_number_parameters 187
_refine_ls_number_reflns 5507
_refine_ls_number_restraints 0
_refine_ls_restrained_S_all 0.951
_refine_ls_R_factor_all 0.0772
_refine_ls_R_factor_gt 0.0439
_refine_ls_shift/su_max 0.001
_refine_ls_shift/su_mean 0.000
_refine_ls_structure_factor_coef Fsqd
_refine_ls_weighting_details 'calc w=1/[\s^2^(Fo^2^)+(0.0666P)^2^+0.0000P] where P=(Fo^2^+2Fc^2^)/3'
_refine_ls_weighting_scheme calc
_refine_ls_wR_factor_gt 0.1060
_refine_ls_wR_factor_ref 0.1193
_reflns_number_gt 3405
_reflns_number_total 5507
_reflns_threshold_expression >2sigma(I)
_cod_data_source_file b612554a.txt
_cod_data_source_block Compound_5
_cod_depositor_comments
;
The following automatic conversions were performed:
'_symmetry_cell_setting' value 'Monoclinic' changed to 'monoclinic'
according to '/home/saulius/struct/CIF-dictionaries/cif_core.dic'
dictionary named 'cif_core.dic' version 2.4.1 from 2010-06-29.

Automatic conversion script
Id: cif_fix_enum 1527 2010-12-29 10:47:43Z saulius 
;
_cod_original_sg_symbol_H-M P2(1)/n
_cod_database_code 7101644

loop_
_symmetry_equiv_pos_as_xyz
'x, y, z'
'-x+1/2, y+1/2, -z+1/2'
'-x, -y, -z'
'x-1/2, -y-1/2, z-1/2'

loop_
_atom_site_label
_atom_site_type_symbol
_atom_site_fract_x
_atom_site_fract_y
_atom_site_fract_z
_atom_site_U_iso_or_equiv
_atom_site_adp_type
_atom_site_occupancy
_atom_site_symmetry_multiplicity
_atom_site_calc_flag
_atom_site_refinement_flags
Cu Cu 0.454210(18) 0.33722(3) 0.096014(17) 0.03590(10) Uani 1 1 d .
Li Li 0.3362(3) 0.5820(4) 0.0226(3) 0.0440(8) Uani 1 1 d .
C1 C 0.57851(15) 0.2711(2) 0.06450(14) 0.0363(4) Uani 1 1 d .
C2 C 0.57228(15) 0.1953(2) -0.02380(16) 0.0391(4) Uani 1 1 d .
C3 C 0.66267(16) 0.1540(2) -0.05021(17) 0.0408(4) Uani 1 1 d .
H3A H 0.6557 0.1036 -0.1101 0.049 Uiso 1 1 calc R
C4 C 0.76239(16) 0.1861(2) 0.01038(16) 0.0409(5) Uani 1 1 d .
C5 C 0.77010(16) 0.2588(2) 0.09701(16) 0.0440(5) Uani 1 1 d .
H5A H 0.8373 0.2812 0.1391 0.053 Uiso 1 1 calc R
C6 C 0.68084(16) 0.3006(2) 0.12456(15) 0.0413(4) Uani 1 1 d .
C7 C 0.46742(17) 0.1595(2) -0.09327(18) 0.0470(5) Uani 1 1 d .
H7A H 0.4224 0.1109 -0.0584 0.070 Uiso 1 1 calc R
H7B H 0.4766 0.0883 -0.1431 0.070 Uiso 1 1 calc R
H7C H 0.4350 0.2558 -0.1235 0.070 Uiso 1 1 calc R
C8 C 0.85846(18) 0.1452(3) -0.02078(19) 0.0524(6) Uani 1 1 d .
H8A H 0.8802 0.0389 -0.0006 0.079 Uiso 1 1 calc R
H8B H 0.9152 0.2172 0.0092 0.079 Uiso 1 1 calc R
H8C H 0.8420 0.1530 -0.0911 0.079 Uiso 1 1 calc R
C9 C 0.6953(2) 0.3821(4) 0.22029(17) 0.0632(7) Uani 1 1 d .
H9A H 0.6714 0.3142 0.2641 0.095 Uiso 1 1 calc R
H9B H 0.6545 0.4784 0.2101 0.095 Uiso 1 1 calc R
H9C H 0.7695 0.4066 0.2486 0.095 Uiso 1 1 calc R
C11 C 0.32820(14) 0.4074(2) 0.12441(13) 0.0337(4) Uani 1 1 d .
C12 C 0.33095(15) 0.5043(2) 0.20441(14) 0.0385(4) Uani 1 1 d .
C13 C 0.24069(16) 0.5525(3) 0.22543(15) 0.0435(5) Uani 1 1 d .
H13A H 0.2462 0.6176 0.2797 0.052 Uiso 1 1 calc R
C14 C 0.14210(16) 0.5076(3) 0.16873(15) 0.0430(5) Uani 1 1 d .
C15 C 0.13705(15) 0.4126(2) 0.09012(14) 0.0393(4) Uani 1 1 d .
H15A H 0.0706 0.3797 0.0508 0.047 Uiso 1 1 calc R
C16 C 0.22683(15) 0.3642(2) 0.06727(14) 0.0354(4) Uani 1 1 d .
C17 C 0.43501(17) 0.5587(3) 0.26978(17) 0.0503(5) Uani 1 1 d .
H17A H 0.4233 0.6427 0.3112 0.075 Uiso 1 1 calc R
H17B H 0.4789 0.5965 0.2305 0.075 Uiso 1 1 calc R
H17C H 0.4701 0.4719 0.3099 0.075 Uiso 1 1 calc R
C18 C 0.04432(18) 0.5637(3) 0.19105(18) 0.0571(6) Uani 1 1 d .
H18A H 0.0069 0.6359 0.1407 0.086 Uiso 1 1 calc R
H18B H 0.0633 0.6168 0.2536 0.086 Uiso 1 1 calc R
H18C H -0.0008 0.4749 0.1934 0.086 Uiso 1 1 calc R
C19 C 0.21533(17) 0.2645(2) -0.02139(16) 0.0475(5) Uani 1 1 d .
H19A H 0.1421 0.2332 -0.0475 0.071 Uiso 1 1 calc R
H19B H 0.2593 0.1718 -0.0038 0.071 Uiso 1 1 calc R
H19C H 0.2372 0.3238 -0.0702 0.071 Uiso 1 1 calc R

loop_
_atom_site_aniso_label
_atom_site_aniso_U_11
_atom_site_aniso_U_22
_atom_site_aniso_U_33
_atom_site_aniso_U_23
_atom_site_aniso_U_13
_atom_site_aniso_U_12
Cu 0.03448(14) 0.03789(15) 0.03368(15) 0.00535(10) 0.00695(10) 0.00057(9)
Li 0.0463(19) 0.0392(17) 0.0438(19) 0.0116(15) 0.0084(16) -0.0006(15)
C1 0.0357(9) 0.0343(9) 0.0370(10) 0.0100(8) 0.0071(8) 0.0014(8)
C2 0.0338(10) 0.0360(9) 0.0446(12) 0.0032(8) 0.0066(8) -0.0025(8)
C3 0.0404(11) 0.0358(10) 0.0458(12) -0.0005(8) 0.0119(9) -0.0012(8)
C4 0.0357(10) 0.0421(10) 0.0446(12) 0.0104(9) 0.0106(9) 0.0030(8)
C5 0.0329(10) 0.0492(12) 0.0444(12) 0.0134(10) 0.0019(8) 0.0004(9)
C6 0.0391(10) 0.0482(11) 0.0321(10) 0.0106(8) 0.0029(8) 0.0034(9)
C7 0.0356(11) 0.0526(12) 0.0507(13) -0.0090(10) 0.0090(9) -0.0043(9)
C8 0.0386(11) 0.0600(14) 0.0591(15) 0.0061(11) 0.0144(11) 0.0030(10)
C9 0.0486(14) 0.0971(19) 0.0360(12) -0.0011(13) -0.0008(10) 0.0051(13)
C11 0.0360(9) 0.0326(9) 0.0310(9) 0.0062(7) 0.0069(7) -0.0031(7)
C12 0.0379(10) 0.0446(10) 0.0308(9) 0.0028(8) 0.0062(8) -0.0039(8)
C13 0.0440(11) 0.0537(12) 0.0315(10) -0.0017(9) 0.0088(9) -0.0005(9)
C14 0.0385(11) 0.0549(12) 0.0364(10) 0.0089(9) 0.0121(8) 0.0002(9)
C15 0.0356(10) 0.0411(10) 0.0377(11) 0.0077(8) 0.0049(8) -0.0030(8)
C16 0.0362(10) 0.0363(9) 0.0308(9) 0.0054(7) 0.0046(8) -0.0026(7)
C17 0.0399(11) 0.0663(14) 0.0426(12) -0.0094(11) 0.0083(9) -0.0082(10)
C18 0.0427(12) 0.0826(17) 0.0482(13) 0.0074(12) 0.0162(10) 0.0077(12)
C19 0.0436(11) 0.0439(11) 0.0501(13) -0.0109(10) 0.0052(10) -0.0050(9)

loop_
_atom_type_symbol
_atom_type_description
_atom_type_scat_dispersion_real
_atom_type_scat_dispersion_imag
_atom_type_scat_source
C C 0.0033 0.0016 'International Tables Vol C Tables 4.2.6.8 and 6.1.1.4'
H H 0.0000 0.0000 'International Tables Vol C Tables 4.2.6.8 and 6.1.1.4'
Li Li -0.0003 0.0001 'International Tables Vol C Tables 4.2.6.8 and 6.1.1.4'
Cu Cu 0.3201 1.2651 'International Tables Vol C Tables 4.2.6.8 and 6.1.1.4'

loop_
_geom_angle_atom_site_label_1
_geom_angle_atom_site_label_2
_geom_angle_atom_site_label_3
_geom_angle
_geom_angle_site_symmetry_1
_geom_angle_site_symmetry_3
C1 Cu C11 178.34(7) . .
C1 Cu Li 126.18(9) . .
C11 Cu Li 52.23(9) . .
C11 Li C2 136.35(19) . 3_665
C11 Li C1 153.7(2) . 3_665
C2 Li C1 36.07(9) 3_665 3_665
C11 Li C6 159.4(2) . 3_665
C2 Li C6 63.22(12) 3_665 3_665
C1 Li C6 35.83(9) 3_665 3_665
C11 Li C3 125.13(19) . 3_665
C2 Li C3 35.83(9) 3_665 3_665
C1 Li C3 64.72(12) 3_665 3_665
C6 Li C3 73.85(13) 3_665 3_665
C11 Li C5 141.77(19) . 3_665
C2 Li C5 73.90(12) 3_665 3_665
C1 Li C5 64.14(11) 3_665 3_665
C6 Li C5 35.15(9) 3_665 3_665
C3 Li C5 61.58(12) 3_665 3_665
C11 Li C4 127.03(18) . 3_665
C2 Li C4 63.56(11) 3_665 3_665
C1 Li C4 76.00(12) 3_665 3_665
C6 Li C4 62.62(11) 3_665 3_665
C3 Li C4 34.77(9) 3_665 3_665
C5 Li C4 34.03(9) 3_665 3_665
C11 Li C16 33.54(8) . .
C2 Li C16 163.15(19) 3_665 .
C1 Li C16 160.65(19) 3_665 .
C6 Li C16 129.60(17) 3_665 .
C3 Li C16 130.71(17) 3_665 .
C5 Li C16 110.19(15) 3_665 .
C4 Li C16 110.16(15) 3_665 .
C11 Li Cu 45.97(8) . .
C2 Li Cu 114.21(15) 3_665 .
C1 Li Cu 109.00(15) 3_665 .
C6 Li Cu 127.37(16) 3_665 .
C3 Li Cu 137.42(17) 3_665 .
C5 Li Cu 157.30(18) 3_665 .
C4 Li Cu 168.66(18) 3_665 .
C16 Li Cu 68.60(9) . .
C11 Li C12 30.86(8) . .
C2 Li C12 111.06(16) 3_665 .
C1 Li C12 144.35(17) 3_665 .
C6 Li C12 166.25(18) 3_665 .
C3 Li C12 94.32(14) 3_665 .
C5 Li C12 132.69(17) 3_665 .
C4 Li C12 103.66(15) 3_665 .
C16 Li C12 53.70(9) . .
Cu Li C12 66.18(9) . .
C2 C1 C6 115.81(18) . .
C2 C1 Cu 121.02(14) . .
C6 C1 Cu 123.10(16) . .
C2 C1 Li 70.86(14) . 3_665
C6 C1 Li 72.38(14) . 3_665
Cu C1 Li 124.00(13) . 3_665
C3 C2 C1 121.65(19) . .
C3 C2 C7 118.2(2) . .
C1 C2 C7 120.19(18) . .
C3 C2 Li 73.52(14) . 3_665
C1 C2 Li 73.06(14) . 3_665
C7 C2 Li 125.04(17) . 3_665
C4 C3 C2 121.0(2) . .
C4 C3 Li 74.81(15) . 3_665
C2 C3 Li 70.65(14) . 3_665
C5 C4 C3 118.19(19) . .
C5 C4 C8 121.6(2) . .
C3 C4 C8 120.1(2) . .
C5 C4 Li 72.13(15) . 3_665
C3 C4 Li 70.42(14) . 3_665
C8 C4 Li 127.28(16) . 3_665
C4 C5 C6 121.55(19) . .
C4 C5 Li 73.83(15) . 3_665
C6 C5 Li 71.04(14) . 3_665
C5 C6 C1 121.8(2) . .
C5 C6 C9 118.60(19) . .
C1 C6 C9 119.62(19) . .
C5 C6 Li 73.81(15) . 3_665
C1 C6 Li 71.79(14) . 3_665
C9 C6 Li 126.35(19) . 3_665
C12 C11 C16 115.41(17) . .
C12 C11 Cu 122.22(14) . .
C16 C11 Cu 122.36(14) . .
C12 C11 Li 98.82(16) . .
C16 C11 Li 90.50(15) . .
Cu C11 Li 81.80(12) . .
C13 C12 C11 122.11(19) . .
C13 C12 C17 118.01(18) . .
C11 C12 C17 119.88(18) . .
C13 C12 Li 113.47(16) . .
C11 C12 Li 50.32(12) . .
C17 C12 Li 104.83(15) . .
C12 C13 C14 121.4(2) . .
C15 C14 C13 117.71(19) . .
C15 C14 C18 121.3(2) . .
C13 C14 C18 120.9(2) . .
C14 C15 C16 121.71(19) . .
C15 C16 C11 121.62(18) . .
C15 C16 C19 118.87(18) . .
C11 C16 C19 119.51(18) . .
C15 C16 Li 115.38(15) . .
C11 C16 Li 55.95(12) . .
C19 C16 Li 97.47(15) . .

loop_
_geom_bond_atom_site_label_1
_geom_bond_atom_site_label_2
_geom_bond_distance
_geom_bond_site_symmetry_2
Cu C1 1.9255(19) .
Cu C11 1.9364(19) .
Cu Li 2.666(3) .
Li C11 2.129(4) .
Li C2 2.271(4) 3_665
Li C1 2.300(4) 3_665
Li C6 2.308(4) 3_665
Li C3 2.309(4) 3_665
Li C5 2.343(4) 3_665
Li C4 2.365(4) 3_665
Li C16 2.569(4) .
Li C12 2.733(4) .
C1 C2 1.416(3) .
C1 C6 1.417(3) .
C1 Li 2.300(4) 3_665
C2 C3 1.409(3) .
C2 C7 1.505(3) .
C2 Li 2.271(4) 3_665
C3 C4 1.397(3) .
C3 Li 2.309(4) 3_665
C4 C5 1.378(3) .
C4 C8 1.515(3) .
C4 Li 2.365(4) 3_665
C5 C6 1.405(3) .
C5 Li 2.343(4) 3_665
C6 C9 1.515(3) .
C6 Li 2.308(4) 3_665
C11 C12 1.419(3) .
C11 C16 1.420(3) .
C12 C13 1.386(3) .
C12 C17 1.515(3) .
C13 C14 1.393(3) .
C14 C15 1.387(3) .
C14 C18 1.509(3) .
C15 C16 1.393(3) .
C16 C19 1.515(3) .
